data_4028510
loop_
_publ_author_name
'Philip C. Bulman Page'
'Louise F. Appleby'
'Yohan Chan'
'David P. Day'
'Benjamin R. Buckley'
'Alexandra M. Z. Slawin'
'Steven M. Allin'
'Michael J. McKenzie'

_publ_section_title
;
 Kinetic Resolution in Asymmetric Epoxidation using Iminium Salt Catalysis
;
_journal_name_full 'Journal of Organic Chemistry'
_journal_page_first 8074
_journal_page_last 8082
_journal_paper_doi 10.1021/jo401345m
_journal_volume 78
_journal_year 2013
_chemical_absolute_configuration ad
_chemical_formula_moiety 'C26 H27 N O5 S'
_chemical_formula_sum 'C26 H27 N O5 S'
_chemical_formula_weight 465.56
_space_group_IT_number 1
_symmetry_cell_setting triclinic
_symmetry_Int_Tables_number 1
_symmetry_space_group_name_Hall 'P 1'
_symmetry_space_group_name_H-M 'P 1'
_atom_sites_solution_hydrogens geom
_atom_sites_solution_primary direct
_atom_sites_solution_secondary difmap
_cell_angle_alpha 86.22(3)
_cell_angle_beta 75.19(2)
_cell_angle_gamma 79.31(2)
_cell_formula_units_Z 2
_cell_length_a 8.0808(18)
_cell_length_b 10.686(4)
_cell_length_c 14.044(5)
_cell_measurement_reflns_used 3164
_cell_measurement_temperature 93
_cell_measurement_theta_max 25.35
_cell_measurement_theta_min 2.43
_cell_volume 1151.9(7)
_computing_cell_refinement 'CrystalClear-SM Expert 2.0 rc13'
_computing_data_collection 'CrystalClear-SM Expert 2.0 rc13 (Rigaku, 2009)'
_computing_data_reduction 'CrystalClear-SM Expert 2.0 rc13'
_computing_molecular_graphics 'CrystalStructure 4.0'
_computing_publication_material 'CrystalStructure 4.0 (Rigaku, 2010)'
_computing_structure_refinement 'SHELXL97 (Sheldrick, 2008)'
_computing_structure_solution 'SIR2002 (Burla, et al., 2003)'
_diffrn_ambient_temperature 93
_diffrn_detector_area_resol_mean 14.629
_diffrn_measured_fraction_theta_full 0.970
_diffrn_measured_fraction_theta_max 0.965
_diffrn_measurement_device_type 'Rigaku Mercury70'
_diffrn_measurement_method \w
_diffrn_radiation_type 'Mo K\a'
_diffrn_radiation_wavelength 0.71075
_diffrn_reflns_av_R_equivalents 0.0607
_diffrn_reflns_limit_h_max 8
_diffrn_reflns_limit_h_min -9
_diffrn_reflns_limit_k_max 12
_diffrn_reflns_limit_k_min -11
_diffrn_reflns_limit_l_max 15
_diffrn_reflns_limit_l_min -16
_diffrn_reflns_number 7444
_diffrn_reflns_theta_full 25.00
_diffrn_reflns_theta_max 25.36
_diffrn_standards_number 0
_exptl_absorpt_coefficient_mu 0.179
_exptl_absorpt_correction_T_max 0.991
_exptl_absorpt_correction_T_min 0.753
_exptl_absorpt_correction_type multi-scan
_exptl_absorpt_process_details 'REQAB (Rigaku, 1998)'
_exptl_crystal_colour colorless
_exptl_crystal_density_diffrn 1.342
_exptl_crystal_description prism
_exptl_crystal_F_000 492.00
_exptl_crystal_size_max 0.050
_exptl_crystal_size_mid 0.050
_exptl_crystal_size_min 0.050
_refine_diff_density_max 0.450
_refine_diff_density_min -0.300
_refine_ls_abs_structure_details 'Flack, H. D. (1983), Acta Cryst. A39, 876-881.  1388 Friedel Pairs'
_refine_ls_abs_structure_Flack -0.08(14)
_refine_ls_extinction_method none
_refine_ls_goodness_of_fit_ref 0.804
_refine_ls_hydrogen_treatment constr
_refine_ls_number_parameters 595
_refine_ls_number_reflns 5471
_refine_ls_number_restraints 3
_refine_ls_R_factor_gt 0.0683
_refine_ls_shift/su_max 0.063
_refine_ls_structure_factor_coef Fsqd
_refine_ls_weighting_details 'w = 1/[\s^2^(Fo^2^)+(0.1214P)^2^+0.0000P] where P=(Fo^2^+2Fc^2^)/3'
_refine_ls_weighting_scheme calc
_refine_ls_wR_factor_ref 0.1993
_reflns_number_gt 3538
_reflns_number_total 5471
_reflns_threshold_expression F^2^>2.0\s(F^2^)
_cod_data_source_file jo401345m_si_001.cif
_cod_data_source_block 16
_cod_original_cell_volume 1151.9(6)
_cod_database_code 4028510

loop_
_symmetry_equiv_pos_site_id
_symmetry_equiv_pos_as_xyz
1 +X,+Y,+Z

loop_
_atom_site_label
_atom_site_type_symbol
_atom_site_fract_x
_atom_site_fract_y
_atom_site_fract_z
_atom_site_U_iso_or_equiv
_atom_site_adp_type
_atom_site_occupancy
_atom_site_symmetry_multiplicity
_atom_site_calc_flag
_atom_site_refinement_flags
S3 S -0.0811(3) 0.43272(17) 0.71151(15) 0.0447(6) Uani 1.0 1 d .
S33 S 0.4920(3) 0.62059(17) 0.41598(16) 0.0475(6) Uani 1.0 1 d .
O1 O 0.0467(7) 0.8693(5) 0.6573(4) 0.0419(14) Uani 1.0 1 d .
O3 O -0.1449(7) 0.5804(5) 0.7049(5) 0.0529(15) Uani 1.0 1 d .
O4 O -0.2100(11) 0.3705(7) 0.6956(6) 0.099(3) Uani 1.0 1 d .
O5 O 0.0916(10) 0.4010(6) 0.6538(5) 0.0739(19) Uani 1.0 1 d .
O17 O -0.3959(8) 0.3209(7) 0.9146(5) 0.0699(19) Uani 1.0 1 d .
O31 O 0.4102(7) 0.1724(5) 0.4543(4) 0.0386(13) Uani 1.0 1 d .
O33 O 0.3961(7) 0.5119(5) 0.4775(4) 0.0425(13) Uani 1.0 1 d .
O34 O 0.6649(8) 0.5686(8) 0.3743(7) 0.100(3) Uani 1.0 1 d .
O35 O 0.4528(12) 0.7209(6) 0.4830(6) 0.096(3) Uani 1.0 1 d .
O47 O 0.0929(8) 0.7651(6) 0.2470(5) 0.0683(19) Uani 1.0 1 d .
N25 N -0.1823(10) 1.1199(7) 0.2485(6) 0.059(2) Uani 1.0 1 d .
N55 N 0.5853(9) -0.0759(7) 0.8767(6) 0.0541(19) Uani 1.0 1 d .
C2 C -0.0285(11) 0.7657(8) 0.7100(6) 0.045(2) Uani 1.0 1 d .
C3 C -0.0406(10) 0.6672(7) 0.6403(6) 0.0332(18) Uani 1.0 1 d .
C4 C -0.1344(11) 0.7218(8) 0.5641(7) 0.050(3) Uani 1.0 1 d .
C5 C -0.1371(9) 0.9034(8) 0.4411(6) 0.040(2) Uani 1.0 1 d .
C6 C -0.1062(9) 1.0263(8) 0.4104(6) 0.0349(18) Uani 1.0 1 d .
C7 C -0.0340(10) 1.0937(8) 0.4633(7) 0.045(2) Uani 1.0 1 d .
C8 C 0.0140(11) 1.0418(8) 0.5472(7) 0.048(3) Uani 1.0 1 d .
C9 C 0.0848(10) 0.7116(7) 0.7813(7) 0.039(2) Uani 1.0 1 d .
C10 C 0.0160(12) 0.7154(8) 0.8801(7) 0.049(3) Uani 1.0 1 d .
C11 C 0.1139(13) 0.6640(8) 0.9446(7) 0.052(3) Uani 1.0 1 d .
C12 C 0.2832(13) 0.6046(8) 0.9098(7) 0.050(3) Uani 1.0 1 d .
C13 C 0.3570(12) 0.5964(9) 0.8101(8) 0.058(3) Uani 1.0 1 d .
C14 C 0.2561(12) 0.6516(8) 0.7444(7) 0.051(3) Uani 1.0 1 d .
C15 C -0.0729(10) 0.4148(7) 0.8354(6) 0.0368(18) Uani 1.0 1 d .
C16 C -0.0761(9) 0.2815(7) 0.8782(6) 0.0334(17) Uani 1.0 1 d .
C17 C -0.2617(11) 0.2545(8) 0.9252(6) 0.044(2) Uani 1.0 1 d .
C18 C -0.2446(10) 0.1423(8) 0.9930(7) 0.049(3) Uani 1.0 1 d .
C19 C -0.0481(10) 0.1145(8) 0.9856(7) 0.043(2) Uani 1.0 1 d .
C20 C -0.0010(10) 0.2482(7) 0.9701(6) 0.0381(18) Uani 1.0 1 d .
C21 C 0.0378(12) 0.0518(8) 0.8845(7) 0.052(3) Uani 1.0 1 d .
C22 C 0.0126(11) 0.1634(7) 0.8118(7) 0.043(2) Uani 1.0 1 d .
C23 C 0.1963(9) 0.2462(8) 0.9494(7) 0.048(3) Uani 1.0 1 d .
C24 C -0.0889(10) 0.3389(8) 1.0562(7) 0.050(3) Uani 1.0 1 d .
C25 C -0.1502(10) 1.0786(8) 0.3201(7) 0.046(3) Uani 1.0 1 d .
C27 C -0.0907(9) 0.8504(8) 0.5255(6) 0.040(2) Uani 1.0 1 d .
C28 C -0.0114(10) 0.9186(7) 0.5766(6) 0.0359(18) Uani 1.0 1 d .
C29 C 0.4464(10) 0.1268(7) 0.5398(6) 0.0366(19) Uani 1.0 1 d .
C30 C 0.5011(9) 0.2029(7) 0.5995(6) 0.0313(17) Uani 1.0 1 d .
C32 C 0.3412(11) 0.3058(7) 0.4520(6) 0.0411(19) Uani 1.0 1 d .
C33 C 0.4752(9) 0.3775(7) 0.4716(6) 0.0291(16) Uani 1.0 1 d .
C34 C 0.5182(12) 0.3392(7) 0.5706(7) 0.047(3) Uani 1.0 1 d .
C35 C 0.5372(9) 0.1504(8) 0.6880(6) 0.0385(19) Uani 1.0 1 d .
C36 C 0.5152(10) 0.0249(8) 0.7164(6) 0.0381(19) Uani 1.0 1 d .
C37 C 0.4617(10) -0.0504(7) 0.6540(6) 0.0370(19) Uani 1.0 1 d .
C38 C 0.4279(10) 0.0019(7) 0.5685(6) 0.0401(19) Uani 1.0 1 d .
C39 C 0.2944(11) 0.3450(7) 0.3573(6) 0.0389(19) Uani 1.0 1 d .
C40 C 0.4136(11) 0.3217(7) 0.2670(7) 0.041(2) Uani 1.0 1 d .
C41 C 0.3690(11) 0.3646(8) 0.1782(7) 0.045(2) Uani 1.0 1 d .
C42 C 0.2012(12) 0.4307(8) 0.1832(7) 0.049(3) Uani 1.0 1 d .
C43 C 0.0821(12) 0.4525(8) 0.2723(7) 0.050(3) Uani 1.0 1 d .
C44 C 0.1260(11) 0.4081(8) 0.3579(7) 0.048(3) Uani 1.0 1 d .
C45 C 0.3722(11) 0.6570(7) 0.3273(6) 0.044(2) Uani 1.0 1 d .
C46 C 0.3850(10) 0.7751(8) 0.2614(6) 0.0405(18) Uani 1.0 1 d .
C47 C 0.2307(11) 0.8043(9) 0.2136(8) 0.053(3) Uani 1.0 1 d .
C48 C 0.2722(12) 0.8920(9) 0.1286(8) 0.065(3) Uani 1.0 1 d .
C49 C 0.4563(11) 0.9120(9) 0.1331(7) 0.053(3) Uani 1.0 1 d .
C50 C 0.5355(11) 0.7792(8) 0.1675(6) 0.0434(19) Uani 1.0 1 d .
C51 C 0.4254(13) 0.9953(9) 0.2219(7) 0.058(3) Uani 1.0 1 d .
C52 C 0.3822(11) 0.9016(8) 0.3112(7) 0.046(2) Uani 1.0 1 d .
C53 C 0.7121(11) 0.7778(10) 0.1867(8) 0.062(3) Uani 1.0 1 d .
C54 C 0.5518(12) 0.6715(9) 0.0958(7) 0.058(3) Uani 1.0 1 d .
C55 C 0.5560(10) -0.0307(8) 0.8054(7) 0.042(2) Uani 1.0 1 d .
H2 H -0.1484 0.8001 0.7494 0.0542 Uiso 1.0 1 calc R
H3 H 0.0778 0.6202 0.6085 0.0398 Uiso 1.0 1 calc R
H4A H -0.1032 0.6624 0.5086 0.0604 Uiso 1.0 1 calc R
H4B H -0.2612 0.7308 0.5929 0.0604 Uiso 1.0 1 calc R
H5 H -0.1889 0.8571 0.4047 0.0483 Uiso 1.0 1 calc R
H7 H -0.0164 1.1776 0.4422 0.0534 Uiso 1.0 1 calc R
H8 H 0.0633 1.0895 0.5841 0.0572 Uiso 1.0 1 calc R
H10 H -0.1018 0.7542 0.9050 0.0587 Uiso 1.0 1 calc R
H11 H 0.0644 0.6695 1.0136 0.0630 Uiso 1.0 1 calc R
H12 H 0.3497 0.5689 0.9549 0.0601 Uiso 1.0 1 calc R
H13 H 0.4735 0.5544 0.7859 0.0690 Uiso 1.0 1 calc R
H14 H 0.3050 0.6478 0.6753 0.0616 Uiso 1.0 1 calc R
H15A H 0.0344 0.4418 0.8418 0.0441 Uiso 1.0 1 calc R
H15B H -0.1729 0.4729 0.8752 0.0441 Uiso 1.0 1 calc R
H18A H -0.2833 0.0691 0.9707 0.0584 Uiso 1.0 1 calc R
H18B H -0.3121 0.1630 1.0611 0.0584 Uiso 1.0 1 calc R
H19 H -0.0144 0.0654 1.0429 0.0512 Uiso 1.0 1 calc R
H21A H -0.0213 -0.0178 0.8744 0.0623 Uiso 1.0 1 calc R
H21B H 0.1626 0.0176 0.8780 0.0623 Uiso 1.0 1 calc R
H22A H 0.1259 0.1773 0.7688 0.0516 Uiso 1.0 1 calc R
H22B H -0.0626 0.1469 0.7700 0.0516 Uiso 1.0 1 calc R
H23A H 0.2364 0.2157 1.0084 0.0576 Uiso 1.0 1 calc R
H23B H 0.2205 0.3325 0.9320 0.0576 Uiso 1.0 1 calc R
H23C H 0.2573 0.1893 0.8947 0.0576 Uiso 1.0 1 calc R
H24A H -0.0534 0.3037 1.1156 0.0597 Uiso 1.0 1 calc R
H24B H -0.2154 0.3486 1.0680 0.0597 Uiso 1.0 1 calc R
H24C H -0.0537 0.4223 1.0398 0.0597 Uiso 1.0 1 calc R
H32 H 0.2334 0.3235 0.5066 0.0494 Uiso 1.0 1 calc R
H33 H 0.5834 0.3642 0.4169 0.0350 Uiso 1.0 1 calc R
H34A H 0.6387 0.3506 0.5666 0.0559 Uiso 1.0 1 calc R
H34B H 0.4391 0.3960 0.6222 0.0559 Uiso 1.0 1 calc R
H35 H 0.5766 0.1999 0.7287 0.0462 Uiso 1.0 1 calc R
H37 H 0.4497 -0.1362 0.6717 0.0444 Uiso 1.0 1 calc R
H38 H 0.3906 -0.0482 0.5272 0.0481 Uiso 1.0 1 calc R
H40 H 0.5271 0.2760 0.2650 0.0495 Uiso 1.0 1 calc R
H41 H 0.4511 0.3489 0.1166 0.0546 Uiso 1.0 1 calc R
H42 H 0.1688 0.4611 0.1242 0.0594 Uiso 1.0 1 calc R
H43 H -0.0313 0.4985 0.2746 0.0599 Uiso 1.0 1 calc R
H44 H 0.0407 0.4203 0.4187 0.0580 Uiso 1.0 1 calc R
H45A H 0.4028 0.5830 0.2834 0.0527 Uiso 1.0 1 calc R
H45B H 0.2482 0.6620 0.3623 0.0527 Uiso 1.0 1 calc R
H48A H 0.1881 0.9731 0.1369 0.0775 Uiso 1.0 1 calc R
H48B H 0.2754 0.8528 0.0661 0.0775 Uiso 1.0 1 calc R
H49 H 0.5270 0.9448 0.0704 0.0634 Uiso 1.0 1 calc R
H51A H 0.5305 1.0305 0.2216 0.0693 Uiso 1.0 1 calc R
H51B H 0.3270 1.0664 0.2233 0.0693 Uiso 1.0 1 calc R
H52A H 0.2664 0.9321 0.3550 0.0549 Uiso 1.0 1 calc R
H52B H 0.4708 0.8908 0.3498 0.0549 Uiso 1.0 1 calc R
H53A H 0.7441 0.7001 0.2239 0.0745 Uiso 1.0 1 calc R
H53B H 0.7072 0.8525 0.2249 0.0745 Uiso 1.0 1 calc R
H53C H 0.7990 0.7799 0.1238 0.0745 Uiso 1.0 1 calc R
H54A H 0.4425 0.6783 0.0761 0.0694 Uiso 1.0 1 calc R
H54B H 0.5766 0.5888 0.1286 0.0694 Uiso 1.0 1 calc R
H54C H 0.6466 0.6791 0.0374 0.0694 Uiso 1.0 1 calc R

loop_
_atom_site_aniso_label
_atom_site_aniso_U_11
_atom_site_aniso_U_22
_atom_site_aniso_U_33
_atom_site_aniso_U_12
_atom_site_aniso_U_13
_atom_site_aniso_U_23
S3 0.0634(14) 0.0399(13) 0.0358(13) -0.0196(11) -0.0169(11) 0.0115(9)
S33 0.0710(15) 0.0340(12) 0.0502(14) -0.0234(11) -0.0309(12) 0.0127(10)
O1 0.067(4) 0.027(3) 0.035(4) -0.013(3) -0.019(3) 0.012(3)
O3 0.060(4) 0.043(4) 0.062(4) -0.020(3) -0.024(3) 0.021(3)
O4 0.172(8) 0.086(6) 0.098(6) -0.092(6) -0.102(6) 0.039(5)
O5 0.104(5) 0.047(4) 0.059(5) -0.017(4) 0.000(4) 0.008(3)
O17 0.040(4) 0.092(5) 0.080(5) -0.015(4) -0.027(4) 0.034(4)
O31 0.056(4) 0.026(3) 0.037(4) -0.009(3) -0.016(3) 0.002(3)
O33 0.057(4) 0.033(3) 0.036(4) -0.012(3) -0.006(3) 0.002(3)
O34 0.043(4) 0.114(6) 0.138(8) -0.019(4) -0.026(5) 0.077(6)
O35 0.208(9) 0.042(4) 0.067(5) -0.035(5) -0.082(6) 0.012(4)
O47 0.057(4) 0.071(5) 0.085(6) -0.015(4) -0.032(4) 0.007(4)
N25 0.066(5) 0.058(5) 0.058(6) -0.020(4) -0.024(5) 0.028(5)
N55 0.063(5) 0.055(5) 0.044(5) -0.002(4) -0.021(4) 0.005(4)
C2 0.055(5) 0.044(5) 0.043(6) -0.018(4) -0.021(5) 0.013(4)
C3 0.041(4) 0.034(5) 0.031(5) -0.012(4) -0.021(4) 0.013(4)
C4 0.060(5) 0.053(6) 0.049(6) -0.019(5) -0.032(5) 0.019(5)
C5 0.038(5) 0.034(5) 0.050(6) -0.011(4) -0.014(4) 0.015(4)
C6 0.032(4) 0.041(5) 0.029(5) -0.003(4) -0.007(4) 0.009(4)
C7 0.040(5) 0.033(5) 0.051(6) -0.002(4) -0.004(4) 0.019(4)
C8 0.058(5) 0.029(5) 0.052(7) -0.003(4) -0.009(5) 0.001(4)
C9 0.048(5) 0.028(5) 0.043(6) -0.007(4) -0.016(5) 0.010(4)
C10 0.072(6) 0.026(5) 0.049(7) -0.011(4) -0.013(5) -0.005(4)
C11 0.097(8) 0.039(5) 0.027(5) -0.018(5) -0.021(5) 0.006(4)
C12 0.076(7) 0.043(6) 0.042(6) -0.016(5) -0.033(5) 0.007(5)
C13 0.064(6) 0.046(6) 0.067(8) -0.009(5) -0.025(6) -0.005(5)
C14 0.079(7) 0.053(6) 0.029(5) -0.037(5) -0.010(5) 0.006(4)
C15 0.040(4) 0.028(4) 0.047(5) -0.008(4) -0.020(4) 0.009(4)
C16 0.039(4) 0.029(4) 0.035(5) -0.009(4) -0.013(4) 0.010(4)
C17 0.059(6) 0.051(6) 0.030(5) -0.024(5) -0.016(4) 0.008(4)
C18 0.053(5) 0.057(6) 0.042(6) -0.026(5) -0.015(5) 0.016(5)
C19 0.056(5) 0.034(5) 0.039(6) -0.013(4) -0.012(4) 0.009(4)
C20 0.046(5) 0.032(5) 0.038(5) -0.007(4) -0.016(4) 0.011(4)
C21 0.076(6) 0.026(5) 0.053(7) -0.004(5) -0.018(5) 0.005(4)
C22 0.059(5) 0.025(5) 0.046(6) -0.008(4) -0.015(5) 0.001(4)
C23 0.037(5) 0.055(6) 0.053(6) -0.010(4) -0.012(4) 0.003(5)
C24 0.052(5) 0.050(6) 0.052(6) -0.021(4) -0.011(5) -0.012(5)
C25 0.040(5) 0.045(6) 0.053(7) -0.010(4) -0.013(5) 0.023(5)
C27 0.034(4) 0.043(5) 0.037(6) -0.005(4) -0.007(4) 0.016(4)
C28 0.045(5) 0.034(5) 0.030(5) -0.011(4) -0.012(4) 0.010(4)
C29 0.043(5) 0.033(5) 0.030(5) -0.001(4) -0.006(4) 0.003(4)
C30 0.036(4) 0.029(5) 0.028(5) -0.003(4) -0.006(4) -0.003(4)
C32 0.060(5) 0.034(5) 0.032(5) -0.009(4) -0.017(4) 0.005(4)
C33 0.036(4) 0.017(4) 0.033(5) -0.008(3) -0.003(4) 0.004(3)
C34 0.073(6) 0.023(5) 0.052(6) -0.015(4) -0.029(5) 0.014(4)
C35 0.038(4) 0.045(6) 0.032(5) -0.002(4) -0.013(4) 0.005(4)
C36 0.035(4) 0.041(5) 0.035(5) -0.007(4) -0.004(4) 0.005(4)
C37 0.051(5) 0.028(5) 0.035(5) -0.013(4) -0.013(4) 0.003(4)
C38 0.051(5) 0.033(5) 0.038(6) -0.009(4) -0.014(4) 0.004(4)
C39 0.066(6) 0.027(5) 0.032(5) -0.025(4) -0.016(4) 0.004(4)
C40 0.053(5) 0.030(5) 0.044(6) -0.010(4) -0.017(5) 0.005(4)
C41 0.062(6) 0.040(5) 0.042(6) -0.021(5) -0.019(5) 0.001(4)
C42 0.072(6) 0.050(6) 0.034(6) -0.022(5) -0.022(5) 0.014(4)
C43 0.060(6) 0.042(5) 0.061(7) -0.023(5) -0.031(6) 0.005(5)
C44 0.054(6) 0.039(5) 0.056(7) -0.020(5) -0.013(5) 0.003(5)
C45 0.073(6) 0.029(5) 0.040(5) -0.022(4) -0.026(5) 0.010(4)
C46 0.050(5) 0.042(5) 0.028(5) -0.005(4) -0.010(4) 0.002(4)
C47 0.045(5) 0.050(6) 0.071(7) -0.013(5) -0.027(5) 0.005(5)
C48 0.082(7) 0.060(6) 0.063(7) -0.018(5) -0.038(6) 0.017(5)
C49 0.070(6) 0.059(6) 0.037(6) -0.019(5) -0.026(5) 0.015(5)
C50 0.060(5) 0.036(5) 0.031(5) -0.005(4) -0.008(4) 0.002(4)
C51 0.085(7) 0.042(6) 0.060(7) -0.020(5) -0.038(6) 0.004(5)
C52 0.056(5) 0.042(5) 0.044(6) -0.011(4) -0.016(5) -0.006(4)
C53 0.048(5) 0.075(7) 0.067(7) -0.026(5) -0.008(5) -0.007(6)
C54 0.066(6) 0.065(6) 0.039(6) -0.029(5) 0.008(5) -0.013(5)
C55 0.046(5) 0.050(6) 0.035(6) -0.011(4) -0.016(4) 0.005(5)

loop_
_atom_type_symbol
_atom_type_description
_atom_type_scat_dispersion_real
_atom_type_scat_dispersion_imag
_atom_type_scat_source
C C 0.0033 0.0016
;
International Tables for Crystallography
(1992, Vol. C, Tables 4.2.6.8 and 6.1.1.4)
;
H H 0.0000 0.0000
;
International Tables for Crystallography
(1992, Vol. C, Table 6.1.1.4)
;
N N 0.0061 0.0033
;
International Tables for Crystallography
(1992, Vol. C, Tables 4.2.6.8 and 6.1.1.4)
;
O O 0.0106 0.0060
;
International Tables for Crystallography
(1992, Vol. C, Tables 4.2.6.8 and 6.1.1.4)
;
S S 0.1246 0.1234
;
International Tables for Crystallography
(1992, Vol. C, Tables 4.2.6.8 and 6.1.1.4)
;

loop_
_geom_angle_atom_site_label_1
_geom_angle_atom_site_label_2
_geom_angle_atom_site_label_3
_geom_angle
_geom_angle_publ_flag
O3 S3 O4 108.5(4) yes
O3 S3 O5 109.6(4) yes
O3 S3 C15 100.6(4) yes
O4 S3 O5 119.4(5) yes
O4 S3 C15 110.0(4) yes
O5 S3 C15 107.1(4) yes
O33 S33 O34 109.1(4) yes
O33 S33 O35 103.8(4) yes
O33 S33 C45 99.8(4) yes
O34 S33 O35 119.6(6) yes
O34 S33 C45 111.9(5) yes
O35 S33 C45 110.4(5) yes
C2 O1 C28 117.4(7) yes
S3 O3 C3 123.2(5) yes
C29 O31 C32 115.5(6) yes
S33 O33 C33 122.5(4) yes
O1 C2 C3 111.4(7) yes
O1 C2 C9 106.2(7) yes
C3 C2 C9 113.0(7) yes
O3 C3 C2 103.9(6) yes
O3 C3 C4 107.9(7) yes
C2 C3 C4 113.3(7) yes
C3 C4 C27 112.1(8) yes
C6 C5 C27 119.0(9) yes
C5 C6 C7 120.6(8) yes
C5 C6 C25 118.3(8) yes
C7 C6 C25 121.1(8) yes
C6 C7 C8 121.1(8) yes
C7 C8 C28 118.8(9) yes
C2 C9 C10 120.3(7) yes
C2 C9 C14 120.0(8) yes
C10 C9 C14 119.5(9) yes
C9 C10 C11 121.1(8) yes
C10 C11 C12 120.3(8) yes
C11 C12 C13 120.5(10) yes
C12 C13 C14 118.7(8) yes
C9 C14 C13 119.9(8) yes
S3 C15 C16 115.2(6) yes
C15 C16 C17 113.6(6) yes
C15 C16 C20 116.7(7) yes
C15 C16 C22 120.2(6) yes
C17 C16 C20 97.6(6) yes
C17 C16 C22 103.7(7) yes
C20 C16 C22 101.9(6) yes
O17 C17 C16 125.3(8) yes
O17 C17 C18 127.2(8) yes
C16 C17 C18 107.2(7) yes
C17 C18 C19 102.3(7) yes
C18 C19 C20 102.2(6) yes
C18 C19 C21 105.8(8) yes
C20 C19 C21 103.4(6) yes
C16 C20 C19 94.9(7) yes
C16 C20 C23 114.1(6) yes
C16 C20 C24 113.4(6) yes
C19 C20 C23 112.8(6) yes
C19 C20 C24 114.8(6) yes
C23 C20 C24 106.9(8) yes
C19 C21 C22 102.5(6) yes
C16 C22 C21 104.9(7) yes
N25 C25 C6 179.0(9) yes
C4 C27 C5 119.9(8) yes
C4 C27 C28 120.4(8) yes
C5 C27 C28 119.6(8) yes
O1 C28 C8 116.4(8) yes
O1 C28 C27 122.7(7) yes
C8 C28 C27 120.9(8) yes
O31 C29 C30 121.2(7) yes
O31 C29 C38 118.6(8) yes
C30 C29 C38 120.2(8) yes
C29 C30 C34 120.9(8) yes
C29 C30 C35 118.8(7) yes
C34 C30 C35 120.3(8) yes
O31 C32 C33 107.6(7) yes
O31 C32 C39 111.3(7) yes
C33 C32 C39 112.8(7) yes
O33 C33 C32 106.6(6) yes
O33 C33 C34 106.8(6) yes
C32 C33 C34 112.3(7) yes
C30 C34 C33 112.2(8) yes
C30 C35 C36 120.1(8) yes
C35 C36 C37 119.9(8) yes
C35 C36 C55 120.5(9) yes
C37 C36 C55 119.5(8) yes
C36 C37 C38 119.2(7) yes
C29 C38 C37 121.8(9) yes
C32 C39 C40 122.0(8) yes
C32 C39 C44 119.8(7) yes
C40 C39 C44 118.3(8) yes
C39 C40 C41 121.1(8) yes
C40 C41 C42 118.3(7) yes
C41 C42 C43 120.8(9) yes
C42 C43 C44 120.3(8) yes
C39 C44 C43 121.1(8) yes
S33 C45 C46 121.7(7) yes
C45 C46 C47 110.1(8) yes
C45 C46 C50 122.0(6) yes
C45 C46 C52 117.1(7) yes
C47 C46 C50 99.0(7) yes
C47 C46 C52 104.5(7) yes
C50 C46 C52 101.4(7) yes
O47 C47 C46 123.5(9) yes
O47 C47 C48 127.4(10) yes
C46 C47 C48 108.9(8) yes
C47 C48 C49 100.9(8) yes
C48 C49 C50 102.2(8) yes
C48 C49 C51 105.2(7) yes
C50 C49 C51 103.9(8) yes
C46 C50 C49 94.2(6) yes
C46 C50 C53 114.9(8) yes
C46 C50 C54 112.5(7) yes
C49 C50 C53 112.1(8) yes
C49 C50 C54 114.0(8) yes
C53 C50 C54 108.7(7) yes
C49 C51 C52 103.3(7) yes
C46 C52 C51 103.3(7) yes
N55 C55 C36 178.6(9) yes
O1 C2 H2 108.666 no
C3 C2 H2 108.669 no
C9 C2 H2 108.669 no
O3 C3 H3 110.478 no
C2 C3 H3 110.480 no
C4 C3 H3 110.481 no
C3 C4 H4A 109.193 no
C3 C4 H4B 109.188 no
C27 C4 H4A 109.196 no
C27 C4 H4B 109.195 no
H4A C4 H4B 107.895 no
C6 C5 H5 120.484 no
C27 C5 H5 120.495 no
C6 C7 H7 119.461 no
C8 C7 H7 119.482 no
C7 C8 H8 120.621 no
C28 C8 H8 120.623 no
C9 C10 H10 119.469 no
C11 C10 H10 119.479 no
C10 C11 H11 119.858 no
C12 C11 H11 119.853 no
C11 C12 H12 119.719 no
C13 C12 H12 119.731 no
C12 C13 H13 120.657 no
C14 C13 H13 120.666 no
C9 C14 H14 120.062 no
C13 C14 H14 120.057 no
S3 C15 H15A 108.489 no
S3 C15 H15B 108.481 no
C16 C15 H15A 108.473 no
C16 C15 H15B 108.477 no
H15A C15 H15B 107.502 no
C17 C18 H18A 111.306 no
C17 C18 H18B 111.306 no
C19 C18 H18A 111.309 no
C19 C18 H18B 111.307 no
H18A C18 H18B 109.203 no
C18 C19 H19 114.673 no
C20 C19 H19 114.668 no
C21 C19 H19 114.670 no
C19 C21 H21A 111.277 no
C19 C21 H21B 111.277 no
C22 C21 H21A 111.271 no
C22 C21 H21B 111.273 no
H21A C21 H21B 109.171 no
C16 C22 H22A 110.756 no
C16 C22 H22B 110.760 no
C21 C22 H22A 110.761 no
C21 C22 H22B 110.762 no
H22A C22 H22B 108.845 no
C20 C23 H23A 109.472 no
C20 C23 H23B 109.471 no
C20 C23 H23C 109.471 no
H23A C23 H23B 109.474 no
H23A C23 H23C 109.465 no
H23B C23 H23C 109.474 no
C20 C24 H24A 109.467 no
C20 C24 H24B 109.470 no
C20 C24 H24C 109.472 no
H24A C24 H24B 109.472 no
H24A C24 H24C 109.473 no
H24B C24 H24C 109.474 no
O31 C32 H32 108.306 no
C33 C32 H32 108.307 no
C39 C32 H32 108.309 no
O33 C33 H33 110.310 no
C32 C33 H33 110.305 no
C34 C33 H33 110.311 no
C30 C34 H34A 109.179 no
C30 C34 H34B 109.177 no
C33 C34 H34A 109.169 no
C33 C34 H34B 109.170 no
H34A C34 H34B 107.880 no
C30 C35 H35 119.939 no
C36 C35 H35 119.941 no
C36 C37 H37 120.407 no
C38 C37 H37 120.400 no
C29 C38 H38 119.113 no
C37 C38 H38 119.115 no
C39 C40 H40 119.454 no
C41 C40 H40 119.459 no
C40 C41 H41 120.844 no
C42 C41 H41 120.850 no
C41 C42 H42 119.613 no
C43 C42 H42 119.614 no
C42 C43 H43 119.831 no
C44 C43 H43 119.829 no
C39 C44 H44 119.424 no
C43 C44 H44 119.427 no
S33 C45 H45A 106.911 no
S33 C45 H45B 106.911 no
C46 C45 H45A 106.914 no
C46 C45 H45B 106.912 no
H45A C45 H45B 106.706 no
C47 C48 H48A 111.597 no
C47 C48 H48B 111.598 no
C49 C48 H48A 111.602 no
C49 C48 H48B 111.602 no
H48A C48 H48B 109.389 no
C48 C49 H49 114.696 no
C50 C49 H49 114.695 no
C51 C49 H49 114.689 no
C49 C51 H51A 111.095 no
C49 C51 H51B 111.091 no
C52 C51 H51A 111.091 no
C52 C51 H51B 111.092 no
H51A C51 H51B 109.054 no
C46 C52 H52A 111.113 no
C46 C52 H52B 111.112 no
C51 C52 H52A 111.109 no
C51 C52 H52B 111.112 no
H52A C52 H52B 109.071 no
C50 C53 H53A 109.468 no
C50 C53 H53B 109.467 no
C50 C53 H53C 109.468 no
H53A C53 H53B 109.478 no
H53A C53 H53C 109.472 no
H53B C53 H53C 109.473 no
C50 C54 H54A 109.475 no
C50 C54 H54B 109.476 no
C50 C54 H54C 109.472 no
H54A C54 H54B 109.471 no
H54A C54 H54C 109.469 no
H54B C54 H54C 109.465 no

loop_
_geom_bond_atom_site_label_1
_geom_bond_atom_site_label_2
_geom_bond_distance
_geom_bond_publ_flag
S3 O3 1.570(6) yes
S3 O4 1.404(10) yes
S3 O5 1.416(7) yes
S3 C15 1.755(9) yes
S33 O33 1.599(6) yes
S33 O34 1.393(7) yes
S33 O35 1.411(7) yes
S33 C45 1.747(10) yes
O1 C2 1.432(10) yes
O1 C28 1.373(10) yes
O3 C3 1.477(9) yes
O17 C17 1.219(11) yes
O31 C29 1.347(10) yes
O31 C32 1.432(9) yes
O33 C33 1.458(8) yes
O47 C47 1.231(11) yes
N25 C25 1.142(13) yes
N55 C55 1.144(12) yes
C2 C3 1.516(13) yes
C2 C9 1.540(13) yes
C3 C4 1.494(13) yes
C4 C27 1.514(12) yes
C5 C6 1.401(11) yes
C5 C27 1.388(12) yes
C6 C7 1.364(13) yes
C6 C25 1.452(13) yes
C7 C8 1.384(13) yes
C8 C28 1.389(11) yes
C9 C10 1.357(12) yes
C9 C14 1.395(11) yes
C10 C11 1.375(14) yes
C11 C12 1.374(13) yes
C12 C13 1.377(13) yes
C13 C14 1.413(15) yes
C15 C16 1.511(10) yes
C16 C17 1.549(11) yes
C16 C20 1.556(12) yes
C16 C22 1.567(10) yes
C17 C18 1.489(12) yes
C18 C19 1.538(12) yes
C19 C20 1.533(12) yes
C19 C21 1.549(12) yes
C20 C23 1.542(11) yes
C20 C24 1.538(11) yes
C21 C22 1.537(12) yes
C27 C28 1.391(13) yes
C29 C30 1.405(12) yes
C29 C38 1.392(11) yes
C30 C34 1.507(11) yes
C30 C35 1.406(11) yes
C32 C33 1.524(13) yes
C32 C39 1.487(12) yes
C33 C34 1.530(13) yes
C35 C36 1.404(12) yes
C36 C37 1.421(13) yes
C36 C55 1.436(13) yes
C37 C38 1.361(12) yes
C39 C40 1.387(11) yes
C39 C44 1.400(12) yes
C40 C41 1.410(13) yes
C41 C42 1.395(12) yes
C42 C43 1.373(12) yes
C43 C44 1.370(15) yes
C45 C46 1.518(11) yes
C46 C47 1.536(14) yes
C46 C50 1.554(10) yes
C46 C52 1.556(12) yes
C47 C48 1.476(14) yes
C48 C49 1.560(15) yes
C49 C50 1.545(12) yes
C49 C51 1.521(14) yes
C50 C53 1.515(14) yes
C50 C54 1.544(13) yes
C51 C52 1.561(13) yes
C2 H2 1.000 no
C3 H3 1.000 no
C4 H4A 0.990 no
C4 H4B 0.990 no
C5 H5 0.950 no
C7 H7 0.950 no
C8 H8 0.950 no
C10 H10 0.950 no
C11 H11 0.950 no
C12 H12 0.950 no
C13 H13 0.950 no
C14 H14 0.950 no
C15 H15A 0.990 no
C15 H15B 0.990 no
C18 H18A 0.990 no
C18 H18B 0.990 no
C19 H19 1.000 no
C21 H21A 0.990 no
C21 H21B 0.990 no
C22 H22A 0.990 no
C22 H22B 0.990 no
C23 H23A 0.980 no
C23 H23B 0.980 no
C23 H23C 0.980 no
C24 H24A 0.980 no
C24 H24B 0.980 no
C24 H24C 0.980 no
C32 H32 1.000 no
C33 H33 1.000 no
C34 H34A 0.990 no
C34 H34B 0.990 no
C35 H35 0.950 no
C37 H37 0.950 no
C38 H38 0.950 no
C40 H40 0.950 no
C41 H41 0.950 no
C42 H42 0.950 no
C43 H43 0.950 no
C44 H44 0.950 no
C45 H45A 0.990 no
C45 H45B 0.990 no
C48 H48A 0.990 no
C48 H48B 0.990 no
C49 H49 1.000 no
C51 H51A 0.990 no
C51 H51B 0.990 no
C52 H52A 0.990 no
C52 H52B 0.990 no
C53 H53A 0.980 no
C53 H53B 0.980 no
C53 H53C 0.980 no
C54 H54A 0.980 no
C54 H54B 0.980 no
C54 H54C 0.980 no

loop_
_geom_contact_atom_site_label_1
_geom_contact_atom_site_label_2
_geom_contact_distance
_geom_contact_publ_flag
_geom_contact_site_symmetry_2
S3 C17 3.578(8) no .
S3 C22 3.169(8) no .
S33 C34 3.598(9) no .
S33 C52 3.327(9) no .
O1 C4 2.906(12) no .
O1 C10 3.409(11) no .
O1 C14 2.999(10) no .
O3 C9 2.957(12) no .
O3 C10 3.553(13) no .
O4 O17 3.116(10) no .
O4 C16 3.059(12) no .
O4 C17 3.329(11) no .
O4 C22 3.216(12) no .
O5 C3 2.859(10) no .
O5 C16 3.365(10) no .
O5 C22 3.303(10) no .
O17 C15 2.897(10) no .
O17 C19 3.550(10) no .
O17 C20 3.416(11) no .
O17 C22 3.411(9) no .
O17 C24 3.591(12) no .
O31 C34 2.880(12) no .
O31 C40 2.981(10) no .
O31 C44 3.527(10) no .
O33 C39 2.891(11) no .
O33 C44 3.440(12) no .
O34 C33 2.848(11) no .
O34 C46 3.467(12) no .
O34 C53 3.333(13) no .
O35 C46 3.292(12) no .
O35 C52 3.092(12) no .
O47 C43 3.351(11) no .
O47 C45 2.803(11) no .
O47 C49 3.553(11) no .
O47 C50 3.493(11) no .
O47 C52 3.304(13) no .
N25 C5 3.487(12) no .
N25 C7 3.496(13) no .
N55 C35 3.515(11) no .
N55 C37 3.499(13) no .
C2 C27 2.823(13) no .
C3 C10 3.593(13) no .
C3 C14 3.086(14) no .
C3 C28 2.808(11) no .
C5 C8 2.791(14) no .
C6 C28 2.756(12) no .
C7 C27 2.769(12) no .
C9 C12 2.769(14) no .
C9 C15 3.599(11) no .
C10 C13 2.768(12) no .
C10 C15 3.547(12) no .
C11 C14 2.754(12) no .
C15 C23 3.238(12) no .
C15 C24 3.129(12) no .
C17 C21 2.896(11) no .
C17 C24 2.854(14) no .
C18 C22 2.870(11) no .
C18 C24 2.930(14) no .
C21 C23 2.937(14) no .
C22 C23 2.984(14) no .
C29 C33 2.815(10) no .
C29 C36 2.787(12) no .
C30 C32 2.777(12) no .
C30 C37 2.817(11) no .
C32 C38 3.572(11) no .
C33 C40 3.151(13) no .
C33 C44 3.537(13) no .
C33 C45 3.587(11) no .
C35 C38 2.783(13) no .
C39 C42 2.788(13) no .
C39 C45 3.485(11) no .
C40 C43 2.767(12) no .
C41 C44 2.779(12) no .
C44 C45 3.549(13) no .
C45 C53 3.363(12) no .
C45 C54 3.210(11) no .
C47 C51 2.823(15) no .
C47 C54 2.869(11) no .
C48 C52 2.934(15) no .
C48 C54 2.916(12) no .
C51 C53 2.929(12) no .
C52 C53 2.920(11) no .
O1 C38 3.532(10) no 1_565
O4 C34 3.215(15) no 1_455
O4 C35 3.412(13) no 1_455
O5 O33 3.342(9) no .
O5 C30 3.512(10) no .
O5 C32 3.135(10) no .
O5 C33 3.457(9) no .
O5 C34 3.299(11) no .
O17 C23 3.440(11) no 1_455
O31 C25 3.561(9) no 1_645
O33 O5 3.342(9) no .
O34 C43 3.343(10) no 1_655
O35 C37 3.560(12) no 1_565
O35 C38 3.259(11) no 1_565
O47 C5 3.161(10) no .
O47 C6 3.596(10) no .
O47 C53 3.372(12) no 1_455
N25 C19 3.574(12) no 1_564
N25 C24 3.482(12) no 1_564
N25 C40 3.523(11) no 1_465
N55 C2 3.593(10) no 1_645
N55 C18 3.582(13) no 1_655
N55 C49 3.484(12) no 1_546
C2 N55 3.593(10) no 1_465
C5 O47 3.161(10) no .
C5 C38 3.511(10) no 1_465
C6 O47 3.596(10) no .
C8 C38 3.379(13) no 1_565
C18 N55 3.582(13) no 1_455
C19 N25 3.574(12) no 1_546
C23 O17 3.440(11) no 1_655
C24 N25 3.482(12) no 1_546
C24 C42 3.586(15) no 1_556
C25 O31 3.561(9) no 1_465
C27 C37 3.599(10) no 1_465
C30 O5 3.512(10) no .
C32 O5 3.135(10) no .
C33 O5 3.457(9) no .
C34 O4 3.215(15) no 1_655
C34 O5 3.299(11) no .
C35 O4 3.412(13) no 1_655
C37 O35 3.560(12) no 1_545
C37 C27 3.599(10) no 1_645
C38 O1 3.532(10) no 1_545
C38 O35 3.259(11) no 1_545
C38 C5 3.511(10) no 1_645
C38 C8 3.379(13) no 1_545
C40 N25 3.523(11) no 1_645
C40 C51 3.565(13) no 1_545
C42 C24 3.586(15) no 1_554
C43 O34 3.343(10) no 1_455
C49 N55 3.484(12) no 1_564
C51 C40 3.565(13) no 1_565
C53 O47 3.372(12) no 1_655
S3 H3 2.7163 no .
S3 H22A 3.0986 no .
S3 H22B 3.0965 no .
S33 H33 2.7022 no .
S33 H52B 2.9619 no .
S33 H53A 3.1112 no .
O1 H3 2.7424 no .
O1 H4B 3.4487 no .
O1 H8 2.5184 no .
O1 H10 3.5916 no .
O1 H14 2.8950 no .
O3 H2 2.4624 no .
O3 H4A 2.7928 no .
O3 H4B 2.4094 no .
O3 H10 3.5919 no .
O3 H15A 2.8704 no .
O3 H15B 2.5583 no .
O4 H15A 3.3960 no .
O4 H15B 2.9190 no .
O4 H22A 3.4277 no .
O4 H22B 2.7328 no .
O5 H3 2.3764 no .
O5 H14 3.4749 no .
O5 H15A 2.6136 no .
O5 H15B 3.3376 no .
O5 H22A 2.8060 no .
O5 H22B 3.3497 no .
O17 H15B 2.5787 no .
O17 H18A 2.8051 no .
O17 H18B 2.7149 no .
O17 H22B 3.2679 no .
O17 H24B 2.9512 no .
O31 H33 2.6415 no .
O31 H34A 3.5651 no .
O31 H34B 3.5434 no .
O31 H38 2.5239 no .
O31 H40 2.8108 no .
O33 H32 2.5589 no .
O33 H34A 2.8453 no .
O33 H34B 2.3785 no .
O33 H44 3.4994 no .
O33 H45A 2.7708 no .
O33 H45B 2.5600 no .
O34 H33 2.3922 no .
O34 H34A 3.4388 no .
O34 H45A 2.7153 no .
O34 H45B 3.3742 no .
O34 H52B 3.5423 no .
O34 H53A 2.4692 no .
O34 H53B 3.5917 no .
O35 H45A 3.3967 no .
O35 H45B 2.8228 no .
O35 H52A 3.1905 no .
O35 H52B 2.5152 no .
O47 H43 3.1605 no .
O47 H45A 3.0053 no .
O47 H45B 2.3867 no .
O47 H48A 2.7380 no .
O47 H48B 2.7916 no .
O47 H52A 3.1337 no .
O47 H54A 3.2340 no .
N25 H5 3.4467 no .
N25 H7 3.4593 no .
N55 H35 3.4938 no .
N55 H37 3.4676 no .
C2 H4A 3.3341 no .
C2 H4B 2.8812 no .
C2 H10 2.6499 no .
C2 H14 2.6906 no .
C3 H14 2.9247 no .
C4 H2 2.7550 no .
C4 H5 2.6714 no .
C5 H4A 2.6753 no .
C5 H4B 2.8336 no .
C5 H7 3.2567 no .
C6 H8 3.2487 no .
C7 H5 3.2576 no .
C9 H3 2.6918 no .
C9 H11 3.2306 no .
C9 H13 3.2905 no .
C9 H15A 3.0228 no .
C9 H15B 3.5643 no .
C10 H2 2.5548 no .
C10 H12 3.2400 no .
C10 H14 3.2340 no .
C10 H15A 2.9773 no .
C10 H15B 3.2546 no .
C11 H13 3.2488 no .
C11 H15A 3.1026 no .
C11 H23B 3.4918 no .
C11 H24C 3.1947 no .
C12 H10 3.2382 no .
C12 H14 3.2590 no .
C12 H15A 3.2367 no .
C12 H23B 3.0255 no .
C13 H11 3.2442 no .
C13 H15A 3.2604 no .
C13 H23B 3.4133 no .
C14 H2 3.3438 no .
C14 H3 2.7390 no .
C14 H10 3.2359 no .
C14 H12 3.2624 no .
C14 H15A 3.1524 no .
C15 H22A 2.8163 no .
C15 H22B 3.0437 no .
C15 H23B 2.9913 no .
C15 H23C 3.4801 no .
C15 H24B 3.2519 no .
C15 H24C 2.9206 no .
C16 H18A 3.0910 no .
C16 H18B 3.1315 no .
C16 H19 3.2233 no .
C16 H21A 3.1486 no .
C16 H21B 3.1068 no .
C16 H23A 3.4275 no .
C16 H23B 2.8415 no .
C16 H23C 2.7548 no .
C16 H24A 3.4119 no .
C16 H24B 2.7038 no .
C16 H24C 2.8647 no .
C17 H15A 3.3372 no .
C17 H15B 2.5699 no .
C17 H19 3.2487 no .
C17 H21A 3.1966 no .
C17 H22A 3.3285 no .
C17 H22B 2.5523 no .
C17 H24B 2.4415 no .
C17 H24C 3.3919 no .
C18 H21A 2.5787 no .
C18 H21B 3.3390 no .
C18 H22B 3.1018 no .
C18 H24A 3.3271 no .
C18 H24B 2.5795 no .
C19 H22A 3.0969 no .
C19 H22B 3.0546 no .
C19 H23A 2.8102 no .
C19 H23B 3.3924 no .
C19 H23C 2.7097 no .
C19 H24A 2.7991 no .
C19 H24B 2.7839 no .
C19 H24C 3.4132 no .
C20 H15A 2.6593 no .
C20 H15B 2.9598 no .
C20 H18A 3.2365 no .
C20 H18B 2.7993 no .
C20 H21A 3.2715 no .
C20 H21B 2.7980 no .
C20 H22A 2.8519 no .
C20 H22B 3.2607 no .
C21 H18A 2.5453 no .
C21 H18B 3.3348 no .
C21 H23A 3.3981 no .
C21 H23C 2.5402 no .
C22 H15A 3.0755 no .
C22 H15B 3.4424 no .
C22 H18A 3.0958 no .
C22 H19 3.3097 no .
C22 H23B 3.4516 no .
C22 H23C 2.6014 no .
C23 H15A 2.8182 no .
C23 H19 2.8456 no .
C23 H21B 2.7848 no .
C23 H22A 2.9058 no .
C23 H24A 2.6864 no .
C23 H24B 3.3310 no .
C23 H24C 2.6121 no .
C24 H15A 3.1146 no .
C24 H15B 3.0024 no .
C24 H18B 2.8231 no .
C24 H19 2.8808 no .
C24 H23A 2.6500 no .
C24 H23B 2.6494 no .
C24 H23C 3.3317 no .
C25 H5 2.6127 no .
C25 H7 2.6155 no .
C27 H2 3.0849 no .
C27 H3 2.9079 no .
C27 H8 3.2758 no .
C28 H2 2.7320 no .
C28 H3 3.1643 no .
C28 H4A 3.2284 no .
C28 H4B 3.0600 no .
C28 H5 3.2638 no .
C28 H7 3.2449 no .
C29 H32 2.5566 no .
C29 H33 3.1818 no .
C29 H34A 3.1736 no .
C29 H34B 3.1559 no .
C29 H35 3.2798 no .
C29 H37 3.2620 no .
C30 H32 2.8687 no .
C30 H33 2.9925 no .
C30 H38 3.2773 no .
C32 H34A 3.3329 no .
C32 H34B 2.9712 no .
C32 H40 2.6775 no .
C32 H44 2.6479 no .
C33 H40 3.0656 no .
C33 H45A 3.4208 no .
C34 H32 2.7122 no .
C34 H35 2.6832 no .
C35 H34A 2.7588 no .
C35 H34B 2.7662 no .
C35 H37 3.3027 no .
C36 H38 3.2579 no .
C37 H35 3.3023 no .
C39 H33 2.7198 no .
C39 H41 3.2930 no .
C39 H43 3.2672 no .
C39 H45A 2.8857 no .
C39 H45B 3.3413 no .
C40 H32 3.3074 no .
C40 H33 2.8908 no .
C40 H42 3.2696 no .
C40 H44 3.2503 no .
C40 H45A 2.8009 no .
C41 H43 3.2621 no .
C41 H45A 2.9333 no .
C41 H54B 3.1164 no .
C42 H40 3.2666 no .
C42 H44 3.2323 no .
C42 H45A 3.1216 no .
C42 H54A 3.5987 no .
C43 H41 3.2651 no .
C43 H45A 3.2038 no .
C43 H45B 3.2808 no .
C44 H32 2.5142 no .
C44 H40 3.2528 no .
C44 H42 3.2333 no .
C44 H45A 3.1127 no .
C44 H45B 3.0634 no .
C45 H33 3.5897 no .
C45 H52A 2.9274 no .
C45 H52B 2.8189 no .
C45 H53A 3.0898 no .
C45 H54A 3.4257 no .
C45 H54B 2.9180 no .
C46 H48A 3.1231 no .
C46 H48B 3.1095 no .
C46 H49 3.2180 no .
C46 H51A 3.1298 no .
C46 H51B 3.0924 no .
C46 H53A 2.7843 no .
C46 H53B 2.7906 no .
C46 H53C 3.4169 no .
C46 H54A 2.7605 no .
C46 H54B 2.7775 no .
C46 H54C 3.4124 no .
C47 H45A 2.7676 no .
C47 H45B 2.5194 no .
C47 H49 3.2402 no .
C47 H51B 3.0625 no .
C47 H52A 2.5866 no .
C47 H52B 3.3280 no .
C47 H54A 2.5039 no .
C47 H54B 3.2881 no .
C48 H51A 3.3238 no .
C48 H51B 2.5238 no .
C48 H52A 3.2237 no .
C48 H54A 2.4887 no .
C48 H54C 3.4380 no .
C49 H52A 3.1042 no .
C49 H52B 3.0673 no .
C49 H53A 3.3676 no .
C49 H53B 2.6320 no .
C49 H53C 2.8404 no .
C49 H54A 2.7028 no .
C49 H54B 3.4102 no .
C49 H54C 2.8860 no .
C50 H45A 2.7720 no .
C50 H45B 3.4382 no .
C50 H48A 3.2716 no .
C50 H48B 2.7993 no .
C50 H51A 2.8291 no .
C50 H51B 3.2553 no .
C50 H52A 3.2643 no .
C50 H52B 2.7815 no .
C51 H48A 2.5565 no .
C51 H48B 3.3248 no .
C51 H53B 2.5040 no .
C51 H53C 3.4679 no .
C52 H45A 3.4202 no .
C52 H45B 2.9383 no .
C52 H48A 3.2108 no .
C52 H49 3.3143 no .
C52 H53A 3.2968 no .
C52 H53B 2.5664 no .
C53 H45A 3.4988 no .
C53 H49 2.8219 no .
C53 H51A 2.8324 no .
C53 H52B 2.7771 no .
C53 H54A 3.3314 no .
C53 H54B 2.7279 no .
C53 H54C 2.6192 no .
C54 H45A 2.7845 no .
C54 H48B 2.7715 no .
C54 H49 2.8942 no .
C54 H53A 2.7241 no .
C54 H53B 3.3366 no .
C54 H53C 2.6091 no .
C55 H35 2.6402 no .
C55 H37 2.6445 no .
H2 H3 2.8811 no .
H2 H4B 2.7753 no .
H2 H10 2.3166 no .
H3 H4A 2.2438 no .
H3 H4B 2.8327 no .
H3 H14 2.3353 no .
H4A H5 2.5535 no .
H4B H5 2.8606 no .
H7 H8 2.3353 no .
H10 H11 2.3158 no .
H10 H15A 3.4169 no .
H10 H15B 3.2361 no .
H11 H12 2.3183 no .
H11 H24C 2.9412 no .
H12 H13 2.3323 no .
H12 H23B 2.9725 no .
H13 H14 2.3735 no .
H15A H22A 2.9682 no .
H15A H23B 2.3142 no .
H15A H23C 3.1140 no .
H15A H24B 3.4945 no .
H15A H24C 2.6916 no .
H15B H23B 3.5161 no .
H15B H24B 2.9048 no .
H15B H24C 2.7096 no .
H18A H19 2.6154 no .
H18A H21A 2.2689 no .
H18A H21B 3.4559 no .
H18A H22B 3.0803 no .
H18A H24B 3.5522 no .
H18B H19 2.3938 no .
H18B H21A 3.4597 no .
H18B H24A 3.0579 no .
H18B H24B 2.2782 no .
H19 H21A 2.5997 no .
H19 H21B 2.4211 no .
H19 H23A 2.7426 no .
H19 H23C 3.0465 no .
H19 H24A 2.7396 no .
H19 H24B 3.1529 no .
H21A H22A 2.7510 no .
H21A H22B 2.2473 no .
H21A H23C 3.5079 no .
H21B H22A 2.2477 no .
H21B H22B 2.7792 no .
H21B H23A 3.1184 no .
H21B H23C 2.1618 no .
H22A H23B 3.2337 no .
H22A H23C 2.3057 no .
H22B H23C 3.5791 no .
H23A H24A 2.4904 no .
H23A H24B 3.5660 no .
H23A H24C 2.8708 no .
H23B H24A 2.9789 no .
H23B H24B 3.5308 no .
H23B H24C 2.4102 no .
H23C H24A 3.5779 no .
H23C H24C 3.5206 no .
H32 H33 2.8874 no .
H32 H34B 2.8325 no .
H32 H44 2.2880 no .
H33 H34A 2.2486 no .
H33 H34B 2.8379 no .
H33 H40 2.5628 no .
H33 H45A 3.2663 no .
H34A H35 2.6938 no .
H34B H35 2.7258 no .
H37 H38 2.3036 no .
H40 H41 2.3644 no .
H40 H45A 3.2550 no .
H41 H42 2.3516 no .
H41 H45A 3.4420 no .
H41 H54A 3.5186 no .
H41 H54B 2.9558 no .
H42 H43 2.3150 no .
H42 H54A 3.4155 no .
H43 H44 2.3094 no .
H43 H45B 3.5826 no .
H44 H45B 3.2806 no .
H45A H53A 3.1358 no .
H45A H54A 2.9775 no .
H45A H54B 2.2712 no .
H45B H52A 2.9110 no .
H45B H52B 3.2651 no .
H48A H49 2.6240 no .
H48A H51A 3.4436 no .
H48A H51B 2.2355 no .
H48A H52A 3.2698 no .
H48A H54A 3.4548 no .
H48B H49 2.4322 no .
H48B H51B 3.4269 no .
H48B H54A 2.1097 no .
H48B H54B 3.5876 no .
H48B H54C 3.1651 no .
H49 H51A 2.3759 no .
H49 H51B 2.5931 no .
H49 H53B 2.9329 no .
H49 H53C 2.7806 no .
H49 H54A 3.0409 no .
H49 H54C 2.8521 no .
H51A H52A 2.7749 no .
H51A H52B 2.2743 no .
H51A H53B 2.1622 no .
H51A H53C 3.2517 no .
H51B H52A 2.2742 no .
H51B H52B 2.7999 no .
H51B H53B 3.4774 no .
H52A H53B 3.5363 no .
H52B H53A 2.9941 no .
H52B H53B 2.2327 no .
H53A H54B 2.6028 no .
H53A H54C 2.9552 no .
H53B H54C 3.5004 no .
H53C H54A 3.4888 no .
H53C H54B 2.9475 no .
H53C H54C 2.3626 no .
S3 H13 3.5006 no 1_455
S3 H32 3.4213 no .
S33 H14 3.5774 no .
O1 H21A 3.2302 no 1_565
O1 H22B 3.3193 no 1_565
O1 H37 3.3037 no 1_565
O1 H38 3.1527 no 1_565
O3 H13 3.0595 no 1_455
O4 H8 3.5690 no 1_545
O4 H13 2.9697 no 1_455
O4 H34A 2.4708 no 1_455
O4 H34B 3.2171 no 1_455
O4 H35 2.6748 no 1_455
O5 H8 3.5937 no 1_545
O5 H32 2.2207 no .
O5 H34B 2.7189 no .
O5 H44 3.4179 no .
O17 H12 3.0256 no 1_455
O17 H13 3.1643 no 1_455
O17 H23A 3.2973 no 1_455
O17 H23B 3.0265 no 1_455
O17 H23C 3.4383 no 1_455
O17 H35 3.0640 no 1_455
O17 H41 2.8009 no 1_456
O31 H7 3.4847 no 1_545
O31 H8 3.1719 no 1_545
O31 H51A 3.5223 no 1_545
O31 H52A 3.5071 no 1_545
O31 H52B 3.3348 no 1_545
O33 H3 2.8454 no .
O33 H14 3.0754 no .
O34 H4A 3.2904 no 1_655
O34 H5 3.5866 no 1_655
O34 H43 2.4996 no 1_655
O34 H44 3.3433 no 1_655
O35 H3 3.4170 no .
O35 H4B 3.1094 no 1_655
O35 H5 3.3810 no 1_655
O35 H14 2.7842 no .
O35 H37 3.1372 no 1_565
O35 H38 2.5117 no 1_565
O47 H5 2.8168 no .
O47 H11 3.5723 no 1_554
O47 H53A 3.1237 no 1_455
O47 H53B 3.1718 no 1_455
O47 H53C 3.2535 no 1_455
N25 H18B 3.0520 no 1_564
N25 H19 2.9059 no 1_564
N25 H24A 2.7768 no 1_564
N25 H24B 3.4289 no 1_564
N25 H33 3.5616 no 1_465
N25 H40 2.5836 no 1_465
N25 H48A 3.1720 no .
N25 H51A 2.7861 no 1_455
N25 H53B 3.2083 no 1_455
N55 H2 2.6213 no 1_645
N55 H10 2.9261 no 1_645
N55 H18A 2.6205 no 1_655
N55 H21A 3.3423 no 1_655
N55 H21B 3.3719 no .
N55 H23C 3.4763 no .
N55 H48B 3.3105 no 1_546
N55 H49 2.6566 no 1_546
N55 H54C 3.3908 no 1_546
C2 H21A 3.3925 no 1_565
C4 H37 3.4198 no 1_465
C5 H52A 3.2389 no .
C6 H52A 2.9096 no .
C7 H34A 3.5371 no 1_465
C7 H52A 2.8448 no .
C8 H22B 3.2632 no 1_565
C8 H38 2.9628 no 1_565
C8 H52A 3.0884 no .
C9 H21A 3.1322 no 1_565
C9 H37 3.5829 no 1_565
C10 H21A 2.8083 no 1_565
C10 H53C 3.4733 no 1_456
C10 H54C 3.2994 no 1_456
C11 H21A 3.5299 no 1_565
C11 H42 3.2791 no 1_556
C11 H48B 3.3546 no 1_556
C11 H53C 3.2113 no 1_456
C12 H42 3.2813 no 1_556
C12 H48B 3.5344 no 1_556
C12 H54A 3.1447 no 1_556
C13 H34B 3.3628 no .
C13 H37 3.4383 no 1_565
C14 H34B 3.2268 no .
C14 H37 2.9711 no 1_565
C17 H35 3.4656 no 1_455
C17 H41 3.1503 no 1_456
C18 H41 3.2007 no 1_456
C18 H49 3.0264 no 1_446
C18 H51A 3.5151 no 1_446
C19 H48A 3.3193 no 1_546
C21 H10 3.5362 no 1_545
C22 H8 3.2497 no 1_545
C23 H42 3.4094 no 1_556
C24 H41 3.5779 no 1_456
C24 H42 3.0239 no 1_556
C24 H54B 3.4273 no 1_456
C25 H33 3.5228 no 1_465
C25 H40 3.2599 no 1_465
C25 H48A 3.3182 no .
C25 H51A 3.3535 no 1_455
C25 H52A 3.5797 no .
C25 H53B 3.3463 no 1_455
C27 H45B 3.4882 no .
C27 H52A 3.4564 no .
C28 H38 3.2249 no 1_565
C28 H52A 3.3514 no .
C29 H8 3.0934 no 1_545
C29 H22A 3.5768 no .
C30 H22A 3.3854 no .
C32 H7 3.4554 no 1_545
C35 H22A 3.1907 no .
C35 H23C 3.1893 no .
C36 H2 3.3849 no 1_645
C36 H21B 3.1666 no .
C36 H22A 3.1879 no .
C36 H23C 3.2022 no .
C37 H4B 2.9251 no 1_645
C37 H21B 3.4688 no .
C37 H22A 3.4225 no .
C38 H4B 3.5257 no 1_645
C38 H5 3.5107 no 1_645
C38 H8 2.8769 no 1_545
C38 H22A 3.5875 no .
C38 H52B 3.2778 no 1_545
C39 H7 3.2841 no 1_545
C39 H51B 3.5592 no 1_545
C40 H18B 3.4818 no 1_654
C40 H24B 3.5790 no 1_654
C40 H51A 3.1373 no 1_545
C40 H51B 3.0751 no 1_545
C41 H18B 3.1977 no 1_654
C41 H23A 3.4358 no 1_554
C41 H24B 3.2965 no 1_654
C41 H51B 3.2702 no 1_545
C42 H11 3.5915 no 1_554
C42 H12 3.4585 no 1_554
C42 H23A 3.3955 no 1_554
C42 H24A 3.0296 no 1_554
C42 H24C 3.2435 no 1_554
C43 H24A 3.3026 no 1_554
C43 H53A 3.5997 no 1_455
C44 H4A 3.4906 no .
C44 H7 2.9604 no 1_545
C48 H19 3.1283 no 1_564
C49 H18A 3.2858 no 1_664
C49 H18B 3.5004 no 1_664
C51 H18B 3.3520 no 1_664
C51 H40 3.3837 no 1_565
C52 H38 3.1358 no 1_565
C53 H5 3.5456 no 1_655
C53 H11 3.3119 no 1_654
C54 H10 3.5453 no 1_654
C54 H12 3.2227 no 1_554
C55 H2 2.6872 no 1_645
C55 H18A 3.2556 no 1_655
C55 H21B 3.0356 no .
C55 H23C 3.1083 no .
H2 N55 2.6213 no 1_465
H2 C36 3.3849 no 1_465
H2 C55 2.6872 no 1_465
H2 H21A 3.1680 no 1_565
H3 O33 2.8454 no .
H3 O35 3.4170 no .
H3 H32 3.4470 no .
H3 H34B 3.4543 no .
H3 H45B 3.4127 no .
H4A O34 3.2904 no 1_455
H4A C44 3.4906 no .
H4A H44 2.8639 no .
H4A H45B 3.0498 no .
H4B O35 3.1094 no 1_455
H4B C37 2.9251 no 1_465
H4B C38 3.5257 no 1_465
H4B H37 2.5209 no 1_465
H4B H38 3.5943 no 1_465
H5 O34 3.5866 no 1_455
H5 O35 3.3810 no 1_455
H5 O47 2.8168 no .
H5 C38 3.5107 no 1_465
H5 C53 3.5456 no 1_455
H5 H38 3.3906 no 1_465
H5 H52B 2.9937 no 1_455
H5 H53A 3.3397 no 1_455
H5 H53B 2.8626 no 1_455
H7 O31 3.4847 no 1_565
H7 C32 3.4554 no 1_565
H7 C39 3.2841 no 1_565
H7 C44 2.9604 no 1_565
H7 H32 3.0999 no 1_565
H7 H33 3.5588 no 1_465
H7 H34A 3.2041 no 1_465
H7 H44 2.7024 no 1_565
H7 H52A 3.2210 no .
H8 O4 3.5690 no 1_565
H8 O5 3.5937 no 1_565
H8 O31 3.1719 no 1_565
H8 C22 3.2497 no 1_565
H8 C29 3.0934 no 1_565
H8 C38 2.8769 no 1_565
H8 H22A 3.0049 no 1_565
H8 H22B 2.6175 no 1_565
H8 H32 3.0780 no 1_565
H8 H38 2.7255 no 1_565
H8 H52A 3.5865 no .
H10 N55 2.9261 no 1_465
H10 C21 3.5362 no 1_565
H10 C54 3.5453 no 1_456
H10 H18A 3.4940 no 1_565
H10 H21A 2.6168 no 1_565
H10 H53C 2.9885 no 1_456
H10 H54C 2.5904 no 1_456
H11 O47 3.5723 no 1_556
H11 C42 3.5915 no 1_556
H11 C53 3.3119 no 1_456
H11 H42 2.7570 no 1_556
H11 H48B 3.0595 no 1_556
H11 H53A 3.3814 no 1_456
H11 H53C 2.4482 no 1_456
H11 H54A 3.4065 no 1_556
H11 H54C 3.2898 no 1_456
H12 O17 3.0256 no 1_655
H12 C42 3.4585 no 1_556
H12 C54 3.2227 no 1_556
H12 H41 3.2991 no 1_556
H12 H42 2.7573 no 1_556
H12 H48B 3.3866 no 1_556
H12 H54A 2.4623 no 1_556
H12 H54B 3.4423 no 1_556
H12 H54C 3.3359 no 1_556
H13 S3 3.5006 no 1_655
H13 O3 3.0595 no 1_655
H13 O4 2.9697 no 1_655
H13 O17 3.1643 no 1_655
H13 H15B 3.3555 no 1_655
H13 H34B 3.0399 no .
H13 H37 3.5722 no 1_565
H14 S33 3.5774 no .
H14 O33 3.0754 no .
H14 O35 2.7842 no .
H14 H34B 2.7818 no .
H14 H37 2.7672 no 1_565
H15B H13 3.3555 no 1_455
H15B H54C 3.1529 no 1_456
H18A N55 2.6205 no 1_455
H18A C49 3.2858 no 1_446
H18A C55 3.2556 no 1_455
H18A H10 3.4940 no 1_545
H18A H49 2.3425 no 1_446
H18A H51A 3.4895 no 1_446
H18B N25 3.0520 no 1_546
H18B C40 3.4818 no 1_456
H18B C41 3.1977 no 1_456
H18B C49 3.5004 no 1_446
H18B C51 3.3520 no 1_446
H18B H40 3.0521 no 1_456
H18B H41 2.4986 no 1_456
H18B H49 2.8535 no 1_446
H18B H51A 2.7354 no 1_446
H18B H51B 3.4880 no 1_446
H19 N25 2.9059 no 1_546
H19 C48 3.1283 no 1_546
H19 H48A 2.3930 no 1_546
H19 H48B 3.0122 no 1_546
H21A O1 3.2302 no 1_545
H21A N55 3.3423 no 1_455
H21A C2 3.3925 no 1_545
H21A C9 3.1322 no 1_545
H21A C10 2.8083 no 1_545
H21A C11 3.5299 no 1_545
H21A H2 3.1680 no 1_545
H21A H10 2.6168 no 1_545
H21B N55 3.3719 no .
H21B C36 3.1666 no .
H21B C37 3.4688 no .
H21B C55 3.0356 no .
H21B H37 3.5009 no .
H21B H48B 3.3061 no 1_546
H22A C29 3.5768 no .
H22A C30 3.3854 no .
H22A C35 3.1907 no .
H22A C36 3.1879 no .
H22A C37 3.4225 no .
H22A C38 3.5875 no .
H22A H8 3.0049 no 1_545
H22A H35 3.5920 no .
H22B O1 3.3193 no 1_545
H22B C8 3.2632 no 1_545
H22B H8 2.6175 no 1_545
H22B H35 3.0610 no 1_455
H23A O17 3.2973 no 1_655
H23A C41 3.4358 no 1_556
H23A C42 3.3955 no 1_556
H23A H41 3.1453 no 1_556
H23A H42 3.0654 no 1_556
H23A H48A 3.0864 no 1_546
H23A H49 3.5842 no 1_546
H23A H51B 3.4994 no 1_546
H23B O17 3.0265 no 1_655
H23B H41 3.5886 no 1_556
H23B H42 3.0091 no 1_556
H23C O17 3.4383 no 1_655
H23C N55 3.4763 no .
H23C C35 3.1893 no .
H23C C36 3.2022 no .
H23C C55 3.1083 no .
H23C H35 3.0179 no .
H24A N25 2.7768 no 1_546
H24A C42 3.0296 no 1_556
H24A C43 3.3026 no 1_556
H24A H40 3.5546 no 1_456
H24A H42 2.7067 no 1_556
H24A H43 3.2101 no 1_556
H24B N25 3.4289 no 1_546
H24B C40 3.5790 no 1_456
H24B C41 3.2965 no 1_456
H24B H40 3.1551 no 1_456
H24B H41 2.6044 no 1_456
H24B H54B 2.8449 no 1_456
H24B H54C 3.5342 no 1_456
H24C C42 3.2435 no 1_556
H24C H42 2.4991 no 1_556
H24C H43 3.5054 no 1_556
H24C H54B 3.1723 no 1_456
H24C H54C 3.3114 no 1_456
H32 S3 3.4213 no .
H32 O5 2.2207 no .
H32 H3 3.4470 no .
H32 H7 3.0999 no 1_545
H32 H8 3.0780 no 1_545
H33 N25 3.5616 no 1_645
H33 C25 3.5228 no 1_645
H33 H7 3.5588 no 1_645
H34A O4 2.4708 no 1_655
H34A C7 3.5371 no 1_645
H34A H7 3.2041 no 1_645
H34A H44 3.5592 no 1_655
H34B O4 3.2171 no 1_655
H34B O5 2.7189 no .
H34B C13 3.3628 no .
H34B C14 3.2268 no .
H34B H3 3.4543 no .
H34B H13 3.0399 no .
H34B H14 2.7818 no .
H35 O4 2.6748 no 1_655
H35 O17 3.0640 no 1_655
H35 C17 3.4656 no 1_655
H35 H22A 3.5920 no .
H35 H22B 3.0610 no 1_655
H35 H23C 3.0179 no .
H37 O1 3.3037 no 1_545
H37 O35 3.1372 no 1_545
H37 C4 3.4198 no 1_645
H37 C9 3.5829 no 1_545
H37 C13 3.4383 no 1_545
H37 C14 2.9711 no 1_545
H37 H4B 2.5209 no 1_645
H37 H13 3.5722 no 1_545
H37 H14 2.7672 no 1_545
H37 H21B 3.5009 no .
H38 O1 3.1527 no 1_545
H38 O35 2.5117 no 1_545
H38 C8 2.9628 no 1_545
H38 C28 3.2249 no 1_545
H38 C52 3.1358 no 1_545
H38 H4B 3.5943 no 1_645
H38 H5 3.3906 no 1_645
H38 H8 2.7255 no 1_545
H38 H52A 2.8787 no 1_545
H38 H52B 2.5072 no 1_545
H40 N25 2.5836 no 1_645
H40 C25 3.2599 no 1_645
H40 C51 3.3837 no 1_545
H40 H18B 3.0521 no 1_654
H40 H24A 3.5546 no 1_654
H40 H24B 3.1551 no 1_654
H40 H51A 2.7258 no 1_545
H40 H51B 3.1585 no 1_545
H41 O17 2.8009 no 1_654
H41 C17 3.1503 no 1_654
H41 C18 3.2007 no 1_654
H41 C24 3.5779 no 1_654
H41 H12 3.2991 no 1_554
H41 H18B 2.4986 no 1_654
H41 H23A 3.1453 no 1_554
H41 H23B 3.5886 no 1_554
H41 H24B 2.6044 no 1_654
H41 H51B 3.4815 no 1_545
H42 C11 3.2791 no 1_554
H42 C12 3.2813 no 1_554
H42 C23 3.4094 no 1_554
H42 C24 3.0239 no 1_554
H42 H11 2.7570 no 1_554
H42 H12 2.7573 no 1_554
H42 H23A 3.0654 no 1_554
H42 H23B 3.0091 no 1_554
H42 H24A 2.7067 no 1_554
H42 H24C 2.4991 no 1_554
H43 O34 2.4996 no 1_455
H43 H24A 3.2101 no 1_554
H43 H24C 3.5054 no 1_554
H43 H53A 2.7297 no 1_455
H44 O5 3.4179 no .
H44 O34 3.3433 no 1_455
H44 H4A 2.8639 no .
H44 H7 2.7024 no 1_545
H44 H34A 3.5592 no 1_455
H45B C27 3.4882 no .
H45B H3 3.4127 no .
H45B H4A 3.0498 no .
H48A N25 3.1720 no .
H48A C19 3.3193 no 1_564
H48A C25 3.3182 no .
H48A H19 2.3930 no 1_564
H48A H23A 3.0864 no 1_564
H48B N55 3.3105 no 1_564
H48B C11 3.3546 no 1_554
H48B C12 3.5344 no 1_554
H48B H11 3.0595 no 1_554
H48B H12 3.3866 no 1_554
H48B H19 3.0122 no 1_564
H48B H21B 3.3061 no 1_564
H49 N55 2.6566 no 1_564
H49 C18 3.0264 no 1_664
H49 H18A 2.3425 no 1_664
H49 H18B 2.8535 no 1_664
H49 H23A 3.5842 no 1_564
H51A O31 3.5223 no 1_565
H51A N25 2.7861 no 1_655
H51A C18 3.5151 no 1_664
H51A C25 3.3535 no 1_655
H51A C40 3.1373 no 1_565
H51A H18A 3.4895 no 1_664
H51A H18B 2.7354 no 1_664
H51A H40 2.7258 no 1_565
H51B C39 3.5592 no 1_565
H51B C40 3.0751 no 1_565
H51B C41 3.2702 no 1_565
H51B H18B 3.4880 no 1_664
H51B H23A 3.4994 no 1_564
H51B H40 3.1585 no 1_565
H51B H41 3.4815 no 1_565
H52A O31 3.5071 no 1_565
H52A C5 3.2389 no .
H52A C6 2.9096 no .
H52A C7 2.8448 no .
H52A C8 3.0884 no .
H52A C25 3.5797 no .
H52A C27 3.4564 no .
H52A C28 3.3514 no .
H52A H7 3.2210 no .
H52A H8 3.5865 no .
H52A H38 2.8787 no 1_565
H52B O31 3.3348 no 1_565
H52B C38 3.2778 no 1_565
H52B H5 2.9937 no 1_655
H52B H38 2.5072 no 1_565
H53A O47 3.1237 no 1_655
H53A C43 3.5997 no 1_655
H53A H5 3.3397 no 1_655
H53A H11 3.3814 no 1_654
H53A H43 2.7297 no 1_655
H53B O47 3.1718 no 1_655
H53B N25 3.2083 no 1_655
H53B C25 3.3463 no 1_655
H53B H5 2.8626 no 1_655
H53C O47 3.2535 no 1_655
H53C C10 3.4733 no 1_654
H53C C11 3.2113 no 1_654
H53C H10 2.9885 no 1_654
H53C H11 2.4482 no 1_654
H54A C12 3.1447 no 1_554
H54A H11 3.4065 no 1_554
H54A H12 2.4623 no 1_554
H54B C24 3.4273 no 1_654
H54B H12 3.4423 no 1_554
H54B H24B 2.8449 no 1_654
H54B H24C 3.1723 no 1_654
H54C N55 3.3908 no 1_564
H54C C10 3.2994 no 1_654
H54C H10 2.5904 no 1_654
H54C H11 3.2898 no 1_654
H54C H12 3.3359 no 1_554
H54C H15B 3.1529 no 1_654
H54C H24B 3.5342 no 1_654
H54C H24C 3.3114 no 1_654

loop_
_geom_torsion_atom_site_label_1
_geom_torsion_atom_site_label_2
_geom_torsion_atom_site_label_3
_geom_torsion_atom_site_label_4
_geom_torsion
_geom_torsion_publ_flag
O4 S3 O3 C3 -127.3(6) no
O5 S3 O3 C3 4.8(7) no
O3 S3 C15 C16 159.9(5) no
C15 S3 O3 C3 117.3(6) no
O4 S3 C15 C16 45.6(6) no
O5 S3 C15 C16 -85.6(6) no
O34 S33 O33 C33 -10.8(7) no
O35 S33 O33 C33 -139.4(6) no
O33 S33 C45 C46 167.0(5) no
C45 S33 O33 C33 106.6(5) no
O34 S33 C45 C46 -77.7(7) no
O35 S33 C45 C46 58.2(7) no
C2 O1 C28 C8 158.4(5) no
C2 O1 C28 C27 -21.9(8) no
C28 O1 C2 C3 44.8(8) no
C28 O1 C2 C9 168.3(5) no
S3 O3 C3 C2 -124.7(6) no
S3 O3 C3 C4 114.7(6) no
C29 O31 C32 C33 59.7(7) no
C29 O31 C32 C39 -176.1(6) no
C32 O31 C29 C30 -31.9(9) no
C32 O31 C29 C38 147.8(6) no
S33 O33 C33 C32 -129.5(5) no
S33 O33 C33 C34 110.2(5) no
O1 C2 C3 O3 -171.2(6) no
O1 C2 C3 C4 -54.3(8) no
O1 C2 C9 C10 117.1(7) no
O1 C2 C9 C14 -66.7(8) no
C3 C2 C9 C10 -120.4(7) no
C3 C2 C9 C14 55.8(9) no
C9 C2 C3 O3 69.2(7) no
C9 C2 C3 C4 -173.9(6) no
O3 C3 C4 C27 153.7(5) no
C2 C3 C4 C27 39.2(8) no
C3 C4 C27 C5 166.9(6) no
C3 C4 C27 C28 -16.0(9) no
C6 C5 C27 C4 175.7(5) no
C6 C5 C27 C28 -1.4(9) no
C27 C5 C6 C7 -0.9(9) no
C27 C5 C6 C25 178.0(6) no
C5 C6 C7 C8 1.4(10) no
C25 C6 C7 C8 -177.5(6) no
C6 C7 C8 C28 0.5(10) no
C7 C8 C28 O1 176.7(6) no
C7 C8 C28 C27 -2.9(10) no
C2 C9 C10 C11 178.0(7) no
C2 C9 C14 C13 -176.8(7) no
C10 C9 C14 C13 -0.6(13) no
C14 C9 C10 C11 1.8(13) no
C9 C10 C11 C12 -1.6(14) no
C10 C11 C12 C13 0.3(14) no
C11 C12 C13 C14 0.8(14) no
C12 C13 C14 C9 -0.6(14) no
S3 C15 C16 C17 -89.9(6) no
S3 C15 C16 C20 157.7(4) no
S3 C15 C16 C22 33.6(9) no
C15 C16 C17 O17 13.5(12) no
C15 C16 C17 C18 -160.5(6) no
C15 C16 C20 C19 175.9(5) no
C15 C16 C20 C23 -66.4(7) no
C15 C16 C20 C24 56.2(8) no
C15 C16 C22 C21 161.5(7) no
C17 C16 C20 C19 54.6(6) no
C17 C16 C20 C23 172.3(6) no
C17 C16 C20 C24 -65.1(7) no
C20 C16 C17 O17 137.1(8) no
C20 C16 C17 C18 -36.9(7) no
C17 C16 C22 C21 -70.3(7) no
C22 C16 C17 O17 -118.6(9) no
C22 C16 C17 C18 67.4(8) no
C20 C16 C22 C21 30.6(7) no
C22 C16 C20 C19 -51.1(6) no
C22 C16 C20 C23 66.5(7) no
C22 C16 C20 C24 -170.8(6) no
O17 C17 C18 C19 -170.9(9) no
C16 C17 C18 C19 3.0(8) no
C17 C18 C19 C20 33.1(8) no
C17 C18 C19 C21 -74.8(7) no
C18 C19 C20 C16 -55.3(6) no
C18 C19 C20 C23 -174.0(6) no
C18 C19 C20 C24 63.2(8) no
C18 C19 C21 C22 70.4(8) no
C20 C19 C21 C22 -36.7(8) no
C21 C19 C20 C16 54.4(7) no
C21 C19 C20 C23 -64.3(8) no
C21 C19 C20 C24 173.0(6) no
C19 C21 C22 C16 3.1(9) no
C4 C27 C28 O1 6.7(10) no
C4 C27 C28 C8 -173.7(6) no
C5 C27 C28 O1 -176.2(6) no
C5 C27 C28 C8 3.4(10) no
O31 C29 C30 C34 1.1(9) no
O31 C29 C30 C35 -180.0(5) no
O31 C29 C38 C37 -179.8(5) no
C30 C29 C38 C37 -0.1(10) no
C38 C29 C30 C34 -178.7(6) no
C38 C29 C30 C35 0.3(9) no
C29 C30 C34 C33 -1.7(9) no
C29 C30 C35 C36 -1.2(9) no
C34 C30 C35 C36 177.7(6) no
C35 C30 C34 C33 179.4(6) no
O31 C32 C33 O33 -175.1(5) no
O31 C32 C33 C34 -58.5(7) no
O31 C32 C39 C40 -55.1(10) no
O31 C32 C39 C44 125.3(7) no
C33 C32 C39 C40 66.1(9) no
C33 C32 C39 C44 -113.5(7) no
C39 C32 C33 O33 61.6(7) no
C39 C32 C33 C34 178.3(5) no
O33 C33 C34 C30 146.9(6) no
C32 C33 C34 C30 30.3(8) no
C30 C35 C36 C37 2.0(9) no
C30 C35 C36 C55 178.4(6) no
C35 C36 C37 C38 -1.8(10) no
C55 C36 C37 C38 -178.2(6) no
C36 C37 C38 C29 0.9(10) no
C32 C39 C40 C41 -177.1(7) no
C32 C39 C44 C43 175.8(7) no
C40 C39 C44 C43 -3.8(12) no
C44 C39 C40 C41 2.5(12) no
C39 C40 C41 C42 -0.4(12) no
C40 C41 C42 C43 -0.5(13) no
C41 C42 C43 C44 -0.7(14) no
C42 C43 C44 C39 2.9(14) no
S33 C45 C46 C47 -163.4(5) no
S33 C45 C46 C50 81.4(9) no
S33 C45 C46 C52 -44.2(8) no
C45 C46 C47 O47 21.4(11) no
C45 C46 C47 C48 -162.7(6) no
C45 C46 C50 C49 173.3(8) no
C45 C46 C50 C53 -69.9(10) no
C45 C46 C50 C54 55.2(11) no
C45 C46 C52 C51 171.8(6) no
C47 C46 C50 C49 52.6(7) no
C47 C46 C50 C53 169.4(6) no
C47 C46 C50 C54 -65.5(7) no
C50 C46 C47 O47 150.5(8) no
C50 C46 C47 C48 -33.6(8) no
C47 C46 C52 C51 -66.1(7) no
C52 C46 C47 O47 -105.2(9) no
C52 C46 C47 C48 70.7(7) no
C50 C46 C52 C51 36.4(7) no
C52 C46 C50 C49 -54.2(7) no
C52 C46 C50 C53 62.6(8) no
C52 C46 C50 C54 -172.3(6) no
O47 C47 C48 C49 174.6(9) no
C46 C47 C48 C49 -1.0(9) no
C47 C48 C49 C50 36.0(8) no
C47 C48 C49 C51 -72.3(8) no
C48 C49 C50 C46 -55.6(7) no
C48 C49 C50 C53 -174.7(6) no
C48 C49 C50 C54 61.3(8) no
C48 C49 C51 C52 74.6(8) no
C50 C49 C51 C52 -32.4(8) no
C51 C49 C50 C46 53.7(8) no
C51 C49 C50 C53 -65.4(8) no
C51 C49 C50 C54 170.6(7) no
C49 C51 C52 C46 -2.7(9) no
